data_2231770
loop_
_publ_author_name
'Madsen, Solveig R.'
'Lock, Nina'
'Overgaard, Jacob'
'Iversen, Bo B.'

_publ_section_title
;
 <i>trans</i>-Dibromidobis(1-ethyl-3-methylimidazol-2-ylidene)palladium(II)
;
_journal_coeditor_code ZK2019
_journal_issue 9
_journal_name_full 'Acta Crystallographica Section E'
_journal_page_first m1205
_journal_paper_doi 10.1107/S1600536811030480
_journal_volume 67
_journal_year 2011
_chemical_formula_iupac '[Pd Br2 (C6 H10 N2)2]'
_chemical_formula_moiety 'C12 H20 Br2 N4 Pd1'
_chemical_formula_sum 'C12 H20 Br2 N4 Pd'
_chemical_formula_weight 486.54
_chemical_name_systematic
;
<i>trans</i>-Dibromidobis(1-ethyl-3-methylimidazol-2-ylidene)palladium(II)
;
_space_group_IT_number 14
_symmetry_cell_setting monoclinic
_symmetry_space_group_name_Hall '-P 2yn'
_symmetry_space_group_name_H-M 'P 1 21/n 1'
_atom_sites_solution_hydrogens geom
_atom_sites_solution_primary direct
_atom_sites_solution_secondary difmap
_cell_angle_alpha 90
_cell_angle_beta 101.7410(10)
_cell_angle_gamma 90
_cell_formula_units_Z 2
_cell_length_a 8.3093(2)
_cell_length_b 8.6868(2)
_cell_length_c 12.0788(3)
_cell_measurement_reflns_used 9872
_cell_measurement_temperature 296(2)
_cell_measurement_theta_max 54.662
_cell_measurement_theta_min 5.47
_cell_volume 853.62(4)
_computing_cell_refinement 'SAINT (Bruker, 2011)'
_computing_data_collection 'APEX2 (Bruker, 2011)'
_computing_data_reduction 'SAINT (Bruker, 2011)'
_computing_molecular_graphics 'ORTEP-3 for Windows (Farrugia, 1997) and Mercury (Macrae <i>et al.</i>, 2006)'
_computing_publication_material 'WinGX (Farrugia, 1999)'
_computing_structure_refinement 'SHELXL97 (Sheldrick, 2008b)'
_computing_structure_solution 'SHELXS97 (Sheldrick, 2008b)'
_diffrn_ambient_temperature 296(2)
_diffrn_detector_area_resol_mean 12.00
_diffrn_measured_fraction_theta_full 0.989
_diffrn_measured_fraction_theta_max 0.989
_diffrn_measurement_device_type 'Bruker X8 APEXII'
_diffrn_measurement_method
;
Narrow slices collected using \f and \w
;
_diffrn_radiation_monochromator graphite
_diffrn_radiation_type MoK\a
_diffrn_radiation_wavelength 0.71073
_diffrn_reflns_av_R_equivalents 0.0219
_diffrn_reflns_limit_h_max 11
_diffrn_reflns_limit_h_min -11
_diffrn_reflns_limit_k_max 12
_diffrn_reflns_limit_k_min -12
_diffrn_reflns_limit_l_max 17
_diffrn_reflns_limit_l_min -15
_diffrn_reflns_number 27485
_diffrn_reflns_theta_full 30.51
_diffrn_reflns_theta_max 30.51
_diffrn_reflns_theta_min 2.73
_exptl_absorpt_coefficient_mu 5.761
_exptl_absorpt_correction_T_max 0.7111
_exptl_absorpt_correction_T_min 0.5851
_exptl_absorpt_correction_type multi-scan
_exptl_absorpt_process_details '(SADABS; Sheldrick, 2008a)'
_exptl_crystal_colour colourless
_exptl_crystal_density_diffrn 1.893
_exptl_crystal_density_method 'not measured'
_exptl_crystal_description square
_exptl_crystal_F_000 472
_exptl_crystal_size_max 0.15
_exptl_crystal_size_mid 0.15
_exptl_crystal_size_min 0.1
_refine_diff_density_max 1.836
_refine_diff_density_min -1.017
_refine_ls_extinction_method none
_refine_ls_goodness_of_fit_ref 1.634
_refine_ls_hydrogen_treatment constr
_refine_ls_matrix_type full
_refine_ls_number_parameters 88
_refine_ls_number_reflns 2582
_refine_ls_number_restraints 0
_refine_ls_restrained_S_all 1.634
_refine_ls_R_factor_all 0.0615
_refine_ls_R_factor_gt 0.0439
_refine_ls_shift/su_max 0.008
_refine_ls_shift/su_mean 0.001
_refine_ls_structure_factor_coef Fsqd
_refine_ls_weighting_details 'calc w=1/[\s^2^(Fo^2^)+(0.0705P)^2^+0.0000P] where P=(Fo^2^+2Fc^2^)/3'
_refine_ls_weighting_scheme calc
_refine_ls_wR_factor_ref 0.1674
_reflns_number_gt 1894
_reflns_number_total 2582
_reflns_threshold_expression I>2sigma(I)
_cod_data_source_file zk2019.cif
_cod_data_source_block I
_cod_original_sg_symbol_H-M 'P 21/n'
_cod_database_code 2231770
_cod_database_fobs_code 2231770

loop_
_symmetry_equiv_pos_as_xyz
'x, y, z'
'-x+1/2, y+1/2, -z+1/2'
'-x, -y, -z'
'x-1/2, -y-1/2, z-1/2'

loop_
_atom_site_type_symbol
_atom_site_label
_atom_site_fract_x
_atom_site_fract_y
_atom_site_fract_z
_atom_site_U_iso_or_equiv
_atom_site_adp_type
_atom_site_calc_flag
_atom_site_refinement_flags
_atom_site_occupancy
N N2 0.8710(5) 0.9917(3) 0.7471(3) 0.0598(9) Uani d . 1
C C1 0.9896(5) 0.9475(5) 0.8355(3) 0.0570(8) Uani d . 1
C C3 0.9059(7) 0.9436(6) 0.6478(4) 0.0735(11) Uani d . 1
H H3 0.8411 0.9594 0.5763 0.088 Uiso calc R 1
C C5 1.2461(7) 0.7839(10) 0.8505(6) 0.118(2) Uani d . 1
H H5A 1.2269 0.747 0.9225 0.142 Uiso calc R 1
H H5B 1.2675 0.6958 0.8062 0.142 Uiso calc R 1
C C2 1.0451(6) 0.8718(7) 0.6700(4) 0.0852(14) Uani d . 1
H H2 1.1002 0.8294 0.6176 0.102 Uiso calc R 1
C C6 1.3777(13) 0.8815(14) 0.8675(10) 0.197(5) Uani d . 1
H H6A 1.473 0.8289 0.9084 0.295 Uiso calc R 1
H H6B 1.3548 0.9691 0.9104 0.295 Uiso calc R 1
H H6C 1.3977 0.9152 0.7959 0.295 Uiso calc R 1
C C4 0.7242(7) 1.0768(7) 0.7604(5) 0.0953(17) Uani d . 1
H H4A 0.6572 1.0973 0.6873 0.143 Uiso calc R 1
H H4B 0.7563 1.1723 0.7986 0.143 Uiso calc R 1
H H4C 0.6629 1.0166 0.8041 0.143 Uiso calc R 1
Br Br1 1.09068(7) 1.25854(6) 0.96387(4) 0.0893(2) Uani d . 1
N N1 1.0978(4) 0.8699(5) 0.7886(3) 0.0772(10) Uani d . 1
Pd Pd1 1 1 1 0.0555(2) Uani d S 1

loop_
_atom_site_aniso_label
_atom_site_aniso_U_11
_atom_site_aniso_U_22
_atom_site_aniso_U_33
_atom_site_aniso_U_12
_atom_site_aniso_U_13
_atom_site_aniso_U_23
N2 0.075(2) 0.060(2) 0.0438(19) 0.0033(13) 0.0110(16) 0.0020(13)
C1 0.064(2) 0.063(2) 0.047(2) -0.0089(17) 0.0168(16) -0.0047(18)
C3 0.104(4) 0.073(3) 0.044(2) -0.009(3) 0.016(2) -0.002(2)
C5 0.080(3) 0.189(7) 0.088(4) 0.017(4) 0.023(3) -0.011(4)
C2 0.100(4) 0.104(4) 0.059(3) -0.001(3) 0.033(3) -0.006(3)
C6 0.136(7) 0.207(12) 0.231(13) -0.009(9) 0.000(7) 0.036(9)
C4 0.104(4) 0.114(4) 0.064(3) 0.052(4) 0.010(3) 0.006(3)
Br1 0.1261(5) 0.0831(4) 0.0624(4) -0.0312(3) 0.0278(3) -0.0070(2)
N1 0.0732(19) 0.108(3) 0.0529(19) 0.008(2) 0.0181(16) -0.0060(19)
Pd1 0.0597(3) 0.0696(4) 0.0386(3) -0.00208(16) 0.01357(18) -0.00364(15)

loop_
_atom_type_symbol
_atom_type_description
_atom_type_scat_dispersion_real
_atom_type_scat_dispersion_imag
_atom_type_scat_source
C C 0.0033 0.0016 'International Tables Vol C Tables 4.2.6.8 and 6.1.1.4'
H H 0 0 'International Tables Vol C Tables 4.2.6.8 and 6.1.1.4'
N N 0.0061 0.0033 'International Tables Vol C Tables 4.2.6.8 and 6.1.1.4'
Br Br -0.2901 2.4595 'International Tables Vol C Tables 4.2.6.8 and 6.1.1.4'
Pd Pd -0.9988 1.0072 'International Tables Vol C Tables 4.2.6.8 and 6.1.1.4'

loop_
_geom_angle_atom_site_label_1
_geom_angle_atom_site_label_2
_geom_angle_atom_site_label_3
_geom_angle_site_symmetry_1
_geom_angle_site_symmetry_3
_geom_angle
_geom_angle_publ_flag
C1 N2 C3 . . 111.0(4) ?
C1 N2 C4 . . 123.1(4) ?
C3 N2 C4 . . 125.9(4) ?
N1 C1 N2 . . 104.7(3) ?
N1 C1 Pd1 . . 129.1(3) ?
N2 C1 Pd1 . . 126.2(3) ?
C2 C3 N2 . . 107.9(4) ?
C2 C3 H3 . . 126 ?
N2 C3 H3 . . 126 ?
C6 C5 N1 . . 108.5(8) ?
C6 C5 H5A . . 110 ?
N1 C5 H5A . . 110 ?
C6 C5 H5B . . 110 ?
N1 C5 H5B . . 110 ?
H5A C5 H5B . . 108.4 ?
C3 C2 N1 . . 107.2(4) ?
C3 C2 H2 . . 126.4 ?
N1 C2 H2 . . 126.4 ?
C5 C6 H6A . . 109.5 ?
C5 C6 H6B . . 109.5 ?
H6A C6 H6B . . 109.5 ?
C5 C6 H6C . . 109.5 ?
H6A C6 H6C . . 109.5 ?
H6B C6 H6C . . 109.5 ?
N2 C4 H4A . . 109.5 ?
N2 C4 H4B . . 109.5 ?
H4A C4 H4B . . 109.5 ?
N2 C4 H4C . . 109.5 ?
H4A C4 H4C . . 109.5 ?
H4B C4 H4C . . 109.5 ?
C1 N1 C2 . . 109.1(4) ?
C1 N1 C5 . . 126.4(4) ?
C2 N1 C5 . . 124.3(4) ?
C1 Pd1 C1 . 3_777 180.000(2) y
C1 Pd1 Br1 . . 89.14(12) y
C1 Pd1 Br1 3_777 . 90.86(12) y
C1 Pd1 Br1 . 3_777 90.86(12) ?
C1 Pd1 Br1 3_777 3_777 89.14(12) ?
Br1 Pd1 Br1 . 3_777 180 y

loop_
_geom_bond_atom_site_label_1
_geom_bond_atom_site_label_2
_geom_bond_site_symmetry_2
_geom_bond_distance
_geom_bond_publ_flag
N2 C1 . 1.353(6) ?
N2 C3 . 1.356(6) ?
N2 C4 . 1.463(6) ?
C1 N1 . 1.338(5) ?
C1 Pd1 . 2.023(4) y
C3 C2 . 1.293(7) ?
C3 H3 . 0.93 ?
C5 C6 . 1.366(12) ?
C5 N1 . 1.503(7) ?
C5 H5A . 0.97 ?
C5 H5B . 0.97 ?
C2 N1 . 1.410(6) ?
C2 H2 . 0.93 ?
C6 H6A . 0.96 ?
C6 H6B . 0.96 ?
C6 H6C . 0.96 ?
C4 H4A . 0.96 ?
C4 H4B . 0.96 ?
C4 H4C . 0.96 ?
Br1 Pd1 . 2.4364(5) y
Pd1 C1 3_777 2.023(4) ?
Pd1 Br1 3_777 2.4364(5) ?

loop_
_geom_torsion_atom_site_label_1
_geom_torsion_atom_site_label_2
_geom_torsion_atom_site_label_3
_geom_torsion_atom_site_label_4
_geom_torsion_site_symmetry_4
_geom_torsion
C3 N2 C1 N1 . -0.5(5)
C4 N2 C1 N1 . 178.1(4)
C3 N2 C1 Pd1 . 176.8(3)
C4 N2 C1 Pd1 . -4.7(6)
C1 N2 C3 C2 . -1.1(6)
C4 N2 C3 C2 . -179.6(5)
N2 C3 C2 N1 . 2.1(6)
N2 C1 N1 C2 . 1.7(5)
Pd1 C1 N1 C2 . -175.4(3)
N2 C1 N1 C5 . -174.3(5)
Pd1 C1 N1 C5 . 8.6(7)
C3 C2 N1 C1 . -2.4(6)
C3 C2 N1 C5 . 173.7(5)
C6 C5 N1 C1 . -91.6(8)
C6 C5 N1 C2 . 93.0(8)
N1 C1 Pd1 Br1 . 100.3(4)
N2 C1 Pd1 Br1 . -76.2(4)
N1 C1 Pd1 Br1 3_777 -79.7(4)
N2 C1 Pd1 Br1 3_777 103.8(4)
